data_2206414
loop_
_publ_author_name
'Karim Bouchouit'
'Nourredine Benali-Cherif'
'Dahaoui, Slimane'
'Bendeif, El-Eulmi'
'Lecomte, Claude'

_publ_section_title
;
 Cytosinium oxalate monohydrate
;
_journal_coeditor_code DN6240
_journal_issue 8
_journal_name_full 'Acta Crystallographica Section E'
_journal_page_first o2755
_journal_page_last o2757
_journal_paper_doi 10.1107/S1600536805023494
_journal_volume 61
_journal_year 2005
_chemical_formula_iupac 'C4 H6 N3 O +, C2 H O4 -, H2 O'
_chemical_formula_moiety 'C4 H6 N3 O +, C2 H O4 -, H2 O'
_chemical_formula_structural 'C6 H9 N3 O6'
_chemical_formula_sum 'C6 H9 N3 O6'
_chemical_formula_weight 219.16
_chemical_name_common 'cytosinium oxalate monohydrate'
_chemical_name_systematic
;
cytosinium oxalate monohydrate
;
_space_group_IT_number 14
_symmetry_cell_setting monoclinic
_symmetry_space_group_name_Hall '-P 2ybc'
_symmetry_space_group_name_H-M 'P 1 21/c 1'
_atom_sites_solution_hydrogens geom
_atom_sites_solution_primary direct
_atom_sites_solution_secondary difmap
_cell_angle_alpha 90.0
_cell_angle_beta 91.484(3)
_cell_angle_gamma 90.0
_cell_formula_units_Z 4
_cell_length_a 3.6230(3)
_cell_length_b 11.9750(2)
_cell_length_c 20.2509(2)
_cell_measurement_reflns_used 3139
_cell_measurement_temperature 293(2)
_cell_measurement_theta_max 32.65
_cell_measurement_theta_min 0.971
_cell_volume 878.30(7)
_computing_cell_refinement 'DENZO and SCALEPACK (Otwinowski & Minor, 1997)'
_computing_data_collection 'KappaCCD Reference Manual (Nonius, 1998)'
_computing_data_reduction 'DENZO and SCALEPACK'
_computing_molecular_graphics 'ORTEP-3 (Farrugia, 1997) and PLATON (Spek, 2003)'
_computing_publication_material 'WinGX (Farrugia, 1999)'
_computing_structure_refinement 'SHELXL97 (Sheldrick, 1997)'
_computing_structure_solution 'SIR2002 (Burla et al., 2003)'
_diffrn_ambient_temperature 293(2)
_diffrn_measured_fraction_theta_full 0.972
_diffrn_measured_fraction_theta_max 0.972
_diffrn_measurement_device 'Nonius KappaCCD'
_diffrn_measurement_method \f
_diffrn_radiation_monochromator graphite
_diffrn_radiation_source 'fine-focus sealed tube'
_diffrn_radiation_type MoK\a
_diffrn_radiation_wavelength 0.71073
_diffrn_reflns_av_R_equivalents 0.0214
_diffrn_reflns_av_sigmaI/netI 0.0369
_diffrn_reflns_limit_h_max 5
_diffrn_reflns_limit_h_min -5
_diffrn_reflns_limit_k_max 18
_diffrn_reflns_limit_k_min -18
_diffrn_reflns_limit_l_max 30
_diffrn_reflns_limit_l_min -30
_diffrn_reflns_number 12842
_diffrn_reflns_theta_full 32.65
_diffrn_reflns_theta_max 32.65
_diffrn_reflns_theta_min 3.95
_diffrn_standards_number 0
_exptl_absorpt_coefficient_mu 0.150
_exptl_absorpt_correction_type none
_exptl_crystal_colour colorless
_exptl_crystal_density_diffrn 1.657
_exptl_crystal_density_method 'not measured'
_exptl_crystal_description prism
_exptl_crystal_F_000 456
_exptl_crystal_size_max 0.20
_exptl_crystal_size_mid 0.20
_exptl_crystal_size_min 0.15
_refine_diff_density_max 0.373
_refine_diff_density_min -0.278
_refine_ls_extinction_method none
_refine_ls_goodness_of_fit_ref 1.029
_refine_ls_hydrogen_treatment mixed
_refine_ls_matrix_type full
_refine_ls_number_parameters 143
_refine_ls_number_reflns 3139
_refine_ls_number_restraints 3
_refine_ls_restrained_S_all 1.028
_refine_ls_R_factor_all 0.0817
_refine_ls_R_factor_gt 0.0500
_refine_ls_shift/su_max 0.000
_refine_ls_shift/su_mean 0.000
_refine_ls_structure_factor_coef Fsqd
_refine_ls_weighting_details 'calc w = 1/[\s^2^(Fo^2^)+(0.0394P)^2^+0.627P] where P = (Fo^2^+2Fc^2^)/3'
_refine_ls_weighting_scheme calc
_refine_ls_wR_factor_gt 0.1054
_refine_ls_wR_factor_ref 0.1202
_reflns_number_gt 2226
_reflns_number_total 3139
_reflns_threshold_expression I>2\s(I)
_cod_data_source_file dn6240.cif
_cod_data_source_block I
_cod_original_sg_symbol_H-M 'P 21/c'
_cod_database_code 2206414
_cod_database_fobs_code 2206414

loop_
_symmetry_equiv_pos_as_xyz
'x, y, z'
'-x, y+1/2, -z+1/2'
'-x, -y, -z'
'x, -y-1/2, z-1/2'

loop_
_atom_site_label
_atom_site_fract_x
_atom_site_fract_y
_atom_site_fract_z
_atom_site_U_iso_or_equiv
_atom_site_adp_type
_atom_site_calc_flag
_atom_site_refinement_flags
_atom_site_occupancy
_atom_site_type_symbol
N3 0.2230(3) 0.47014(9) 0.18987(5) 0.0173(2) Uani d . 1 N
H3 0.2796 0.5336 0.1731 0.021 Uiso calc R 1 H
O7 0.4662(3) 0.52454(10) 0.28914(5) 0.0324(3) Uani d . 1 O
N8 -0.0146(4) 0.42070(11) 0.08798(6) 0.0266(3) Uani d . 1 N
H8A 0.0451 0.4859 0.0739 0.032 Uiso calc R 1 H
H8B -0.1201 0.3737 0.0615 0.032 Uiso calc R 1 H
C4 0.0551(4) 0.39322(11) 0.14941(6) 0.0173(2) Uani d . 1 C
C2 0.3082(4) 0.45284(12) 0.25608(6) 0.0196(3) Uani d . 1 C
N1 0.2059(4) 0.35086(11) 0.27977(6) 0.0249(3) Uani d . 1 N
H1 0.2446 0.3369 0.3210 0.030 Uiso calc R 1 H
C5 -0.0339(4) 0.28750(12) 0.17688(7) 0.0231(3) Uani d . 1 C
H5 -0.1439 0.2319 0.1511 0.028 Uiso calc R 1 H
C6 0.0461(4) 0.27051(13) 0.24131(8) 0.0262(3) Uani d . 1 C
H6 -0.0096 0.2018 0.2600 0.031 Uiso calc R 1 H
O3 0.2298(3) 0.61975(9) 0.04048(5) 0.0306(3) Uani d . 1 O
O2 0.7719(3) 0.85295(9) 0.07635(5) 0.0292(3) Uani d . 1 O
O4 0.4943(3) 0.66824(9) 0.13756(5) 0.0276(2) Uani d . 1 O
O1 0.5287(3) 0.78944(10) -0.01919(5) 0.0310(3) Uani d . 1 O
H1A 0.6358 0.8435 -0.0345 0.046 Uiso calc R 1 H
C3 0.4238(4) 0.68047(11) 0.07723(6) 0.0184(3) Uani d . 1 C
C1 0.5946(4) 0.78444(11) 0.04447(6) 0.0187(2) Uani d . 1 C
O1w 0.8229(4) 0.94524(11) -0.08647(6) 0.0375(3) Uani d D 1 O
H2w 0.937(6) 1.0033(12) -0.0728(10) 0.045 Uiso d D 1 H
H1w 0.704(5) 0.9616(17) -0.1221(7) 0.045 Uiso d D 1 H

loop_
_atom_site_aniso_label
_atom_site_aniso_U_11
_atom_site_aniso_U_22
_atom_site_aniso_U_33
_atom_site_aniso_U_12
_atom_site_aniso_U_13
_atom_site_aniso_U_23
N3 0.0251(5) 0.0162(5) 0.0106(4) -0.0024(4) -0.0024(4) 0.0014(4)
O7 0.0440(7) 0.0360(6) 0.0165(5) -0.0068(5) -0.0098(4) -0.0041(4)
N8 0.0406(7) 0.0264(6) 0.0124(5) -0.0084(5) -0.0059(5) -0.0008(4)
C4 0.0183(6) 0.0195(6) 0.0140(5) -0.0001(5) 0.0000(4) -0.0025(4)
C2 0.0226(6) 0.0248(6) 0.0114(5) 0.0018(5) -0.0018(4) 0.0005(5)
N1 0.0306(6) 0.0294(6) 0.0145(5) 0.0006(5) -0.0023(4) 0.0082(5)
C5 0.0262(7) 0.0185(6) 0.0245(7) -0.0026(5) -0.0010(5) -0.0002(5)
C6 0.0284(7) 0.0220(7) 0.0282(7) -0.0021(6) 0.0008(6) 0.0089(6)
O3 0.0456(7) 0.0296(6) 0.0159(5) -0.0170(5) -0.0095(4) 0.0014(4)
O2 0.0428(6) 0.0236(5) 0.0211(5) -0.0128(5) -0.0048(4) -0.0011(4)
O4 0.0397(6) 0.0298(6) 0.0129(4) -0.0110(5) -0.0055(4) 0.0026(4)
O1 0.0476(7) 0.0303(6) 0.0147(4) -0.0140(5) -0.0062(4) 0.0066(4)
C3 0.0232(6) 0.0194(6) 0.0126(5) -0.0024(5) -0.0013(5) -0.0004(4)
C1 0.0233(6) 0.0194(6) 0.0133(5) -0.0001(5) -0.0013(5) 0.0006(5)
O1w 0.0541(8) 0.0314(6) 0.0263(6) -0.0153(6) -0.0123(5) 0.0122(5)

loop_
_atom_type_symbol
_atom_type_description
_atom_type_scat_dispersion_real
_atom_type_scat_dispersion_imag
_atom_type_scat_source
C C 0.0033 0.0016 'International Tables Vol C Tables 4.2.6.8 and 6.1.1.4'
H H 0.0000 0.0000 'International Tables Vol C Tables 4.2.6.8 and 6.1.1.4'
N N 0.0061 0.0033 'International Tables Vol C Tables 4.2.6.8 and 6.1.1.4'
O O 0.0106 0.0060 'International Tables Vol C Tables 4.2.6.8 and 6.1.1.4'

loop_
_geom_angle_atom_site_label_1
_geom_angle_atom_site_label_2
_geom_angle_atom_site_label_3
_geom_angle
C4 N3 C2 124.43(11)
C4 N3 H3 117.8
C2 N3 H3 117.8
C4 N8 H8A 120.0
C4 N8 H8B 120.0
H8A N8 H8B 120.0
N8 C4 N3 118.30(12)
N8 C4 C5 123.83(13)
N3 C4 C5 117.87(12)
O7 C2 N1 124.25(12)
O7 C2 N3 121.02(13)
N1 C2 N3 114.72(12)
C6 N1 C2 123.17(12)
C6 N1 H1 118.4
C2 N1 H1 118.4
C6 C5 C4 117.95(13)
C6 C5 H5 121.0
C4 C5 H5 121.0
C5 C6 N1 121.82(13)
C5 C6 H6 119.1
N1 C6 H6 119.1
C1 O1 H1A 109.5
O3 C3 O4 127.84(13)
O3 C3 C1 116.08(11)
O4 C3 C1 116.07(11)
O2 C1 O1 124.96(13)
O2 C1 C3 121.76(11)
O1 C1 C3 113.27(11)
H2w O1w H1w 108.6(17)

loop_
_geom_bond_atom_site_label_1
_geom_bond_atom_site_label_2
_geom_bond_distance
N3 C4 1.3653(16)
N3 C2 1.3836(16)
N3 H3 0.8600
O7 C2 1.2219(17)
N8 C4 1.3051(17)
N8 H8A 0.8600
N8 H8B 0.8600
C4 C5 1.4232(19)
C2 N1 1.3669(18)
N1 C6 1.358(2)
N1 H1 0.8600
C5 C6 1.345(2)
C5 H5 0.9300
C6 H6 0.9300
O3 C3 1.2448(16)
O2 C1 1.2170(16)
O4 C3 1.2503(15)
O1 C1 1.3064(16)
O1 H1A 0.8200
C3 C1 1.5472(19)
O1w H2w 0.851(9)
O1w H1w 0.853(9)

loop_
_geom_hbond_atom_site_label_D
_geom_hbond_atom_site_label_H
_geom_hbond_atom_site_label_A
_geom_hbond_site_symmetry_A
_geom_hbond_distance_DH
_geom_hbond_distance_HA
_geom_hbond_distance_DA
_geom_hbond_angle_DHA
N3 H3 O4 . 0.86 1.94 2.7874(15) 170
N8 H8A O3 . 0.86 1.87 2.7267(17) 173
N8 H8B O3 3_565 0.86 2.10 2.7397(15) 131
N8 H8B O1 3_565 0.86 2.58 3.4071(17) 161
N1 H1 O2 2_645 0.86 2.09 2.9127(16) 160
N1 H1 O4 2_645 0.86 2.37 2.9445(16) 124
O1 H1A O1w . 0.82 1.76 2.5592(16) 165.4
O1w H2w O2 3_775 0.851(9) 2.021(12) 2.8322(16) 159(2)
O1w H1w O7 4_575 0.853(9) 1.981(10) 2.8247(16) 170(2)

loop_
_cod_related_entry_id
_cod_related_entry_database
_cod_related_entry_code
1 ChemSpider 21129146
